data_7216916
loop_
_publ_author_name
'Opris, Dorina'
'Grosu, Ion'
'Toupet, Lo\"ic'
'Pl\'e, G\'erard'
'Terec, Anamaria'
'Mager, Sorin'
'Muntean, Luminita'

_publ_section_title
;
 Synthesis and stereochemistry of new tetraspiro-1,3-dioxanes
;
_journal_issue 19
_journal_name_full 'Journal of the Chemical Society, Perkin Transactions 1'
_journal_page_first 2413
_journal_paper_doi 10.1039/b104604g
_journal_year 2001
_chemical_formula_sum 'C12 H20 O2'
_chemical_formula_weight 196.28
_chemical_name_systematic
;
?
;
_space_group_IT_number 2
_symmetry_cell_setting triclinic
_symmetry_space_group_name_Hall '-P 1'
_symmetry_space_group_name_H-M 'P -1'
_atom_sites_solution_hydrogens geom
_atom_sites_solution_primary direct
_atom_sites_solution_secondary difmap
_audit_creation_method SHELXL-97
_cell_angle_alpha 97.588(2)
_cell_angle_beta 100.393(2)
_cell_angle_gamma 112.749(3)
_cell_formula_units_Z 2
_cell_length_a 7.1914(2)
_cell_length_b 7.6935(3)
_cell_length_c 10.8709(5)
_cell_measurement_temperature 293(2)
_cell_volume 531.89(4)
_computing_structure_refinement 'SHELXL-97 (Sheldrick, 1997)'
_computing_structure_solution 'SHELXS-97 (Sheldrick, 1990)'
_diffrn_ambient_temperature 293(2)
_diffrn_measured_fraction_theta_full 0.980
_diffrn_measured_fraction_theta_max 0.980
_diffrn_radiation_monochromator graphite
_diffrn_radiation_source 'fine-focus sealed tube'
_diffrn_radiation_type MoK\a
_diffrn_radiation_wavelength 0.71069
_diffrn_reflns_av_R_equivalents 0.0000
_diffrn_reflns_av_sigmaI/netI 0.0385
_diffrn_reflns_limit_h_max 9
_diffrn_reflns_limit_h_min 0
_diffrn_reflns_limit_k_max 9
_diffrn_reflns_limit_k_min -9
_diffrn_reflns_limit_l_max 13
_diffrn_reflns_limit_l_min -14
_diffrn_reflns_number 2398
_diffrn_reflns_theta_full 27.49
_diffrn_reflns_theta_max 27.49
_diffrn_reflns_theta_min 2.94
_exptl_absorpt_coefficient_mu 0.081
_exptl_crystal_colour colourless
_exptl_crystal_density_diffrn 1.226
_exptl_crystal_density_method 'not measured'
_exptl_crystal_description prism
_exptl_crystal_F_000 216
_exptl_crystal_size_max 0.22
_exptl_crystal_size_mid 0.18
_exptl_crystal_size_min 0.15
_refine_diff_density_max 0.306
_refine_diff_density_min -0.233
_refine_diff_density_rms 0.041
_refine_ls_extinction_coef 0.000(19)
_refine_ls_extinction_expression Fc^*^==kFc[1+0.001xFc^2^\l^3^/sin(2\q)]^-1/4^
_refine_ls_extinction_method SHELXL
_refine_ls_goodness_of_fit_ref 1.056
_refine_ls_hydrogen_treatment mixed
_refine_ls_matrix_type full
_refine_ls_number_parameters 128
_refine_ls_number_reflns 2398
_refine_ls_number_restraints 0
_refine_ls_restrained_S_all 1.056
_refine_ls_R_factor_all 0.0498
_refine_ls_R_factor_gt 0.0415
_refine_ls_shift/su_max 0.211
_refine_ls_shift/su_mean 0.002
_refine_ls_structure_factor_coef Fsqd
_refine_ls_weighting_details 'calc w==1/[\s^2^(Fo^2^)+(0.0424P)^2^+0.2172P] where P==(Fo^2^+2Fc^2^)/3'
_refine_ls_weighting_scheme calc
_refine_ls_wR_factor_gt 0.1074
_refine_ls_wR_factor_ref 0.1138
_reflns_number_gt 2055
_reflns_number_total 2398
_reflns_threshold_expression >2sigma(I)
_cod_data_source_file b104604g.txt
_cod_data_source_block gr11
_cod_depositor_comments
;
The following automatic conversions were performed:
'_atom_site_symetry_multiplicity' tag replaced with
'_atom_site_symmetry_multiplicity'.

Automatic conversion script
Id: cif_correct_tags 1440 2010-10-19 06:21:57Z saulius 

The following automatic conversions were performed:

'_symmetry_cell_setting' value 'Triclinic' changed to 'triclinic'
according to
/usr/data/users/saulius/automatic-downloads/retrospective/RSC/lib/dictionaries/cif_core.dic
dictionary named 'cif_core.dic' version 2.4.2 from 2011-04-26.

Automatic conversion script
Id: cif_fix_values 2281 2013-09-26 08:29:07Z andrius 
;
_cod_original_sg_symbol_H-M P-1
_cod_database_code 7216916

loop_
_symmetry_equiv_pos_as_xyz
'x, y, z'
'-x, -y, -z'

loop_
_atom_site_label
_atom_site_type_symbol
_atom_site_fract_x
_atom_site_fract_y
_atom_site_fract_z
_atom_site_U_iso_or_equiv
_atom_site_adp_type
_atom_site_occupancy
_atom_site_symmetry_multiplicity
_atom_site_calc_flag
_atom_site_refinement_flags
O1 O 0.44356(11) 0.50777(10) 0.14793(7) 0.0127(2) Uani 1 1 d .
O2 O 0.31078(11) 0.33037(10) 0.29596(7) 0.0144(2) Uani 1 1 d .
C1 C 0.74560(18) 0.44531(17) 0.32574(12) 0.0195(3) Uani 1 1 d .
H1A H 0.6569 0.3182 0.3323 0.023 Uiso 1 1 calc R
H1B H 0.8803 0.4876 0.3835 0.023 Uiso 1 1 calc R
H1C H 0.7598 0.4423 0.2394 0.023 Uiso 1 1 calc R
C2 C 0.64992(16) 0.58498(15) 0.36062(10) 0.0142(3) Uani 1 1 d .
H2 H 0.6420 0.5887 0.4499 0.017 Uiso 1 1 calc R
C3 C 0.78725(17) 0.79040(16) 0.35178(11) 0.0168(3) Uani 1 1 d .
H3A H 0.9247 0.8331 0.4086 0.020 Uiso 1 1 calc R
H3B H 0.8027 0.7892 0.2649 0.020 Uiso 1 1 calc R
C4 C 0.69578(18) 0.93303(16) 0.38790(11) 0.0193(3) Uani 1 1 d .
H4A H 0.7825 1.0590 0.3759 0.023 Uiso 1 1 calc R
H4B H 0.6948 0.9458 0.4777 0.023 Uiso 1 1 calc R
C5 C 0.47380(17) 0.86483(16) 0.30573(11) 0.0180(3) Uani 1 1 d .
H5A H 0.4763 0.8650 0.2168 0.022 Uiso 1 1 calc R
H5B H 0.4156 0.9531 0.3337 0.022 Uiso 1 1 calc R
C6 C 0.33678(17) 0.66084(15) 0.31676(11) 0.0158(3) Uani 1 1 d .
H6A H 0.1978 0.6182 0.2621 0.019 Uiso 1 1 calc R
H6B H 0.3258 0.6629 0.4045 0.019 Uiso 1 1 calc R
C7 C 0.42825(16) 0.51837(15) 0.27738(10) 0.0122(2) Uani 1 1 d .
C8 C 0.10885(16) 0.22766(15) 0.20829(10) 0.0144(2) Uani 1 1 d .
H8A H 0.0221 0.2941 0.2236 0.017 Uiso 1 1 calc R
H8B H 0.0439 0.0990 0.2238 0.017 Uiso 1 1 calc R
C9 C 0.24628(16) 0.41686(15) 0.05512(10) 0.0133(2) Uani 1 1 d .
H9A H 0.2686 0.4131 -0.0304 0.016 Uiso 1 1 calc R
H9B H 0.1672 0.4927 0.0663 0.016 Uiso 1 1 calc R
C10 C 0.12123(15) 0.21129(14) 0.06809(10) 0.0122(2) Uani 1 1 d .
C11 C 0.22997(15) 0.08182(15) 0.03216(10) 0.0138(2) Uani 1 1 d .
H11A H 0.2622 0.0982 -0.0496 0.017 Uiso 1 1 calc R
H11B H 0.3606 0.1234 0.0961 0.017 Uiso 1 1 calc R
C12 C 0.09789(16) -0.13269(15) 0.02268(11) 0.0145(2) Uani 1 1 d .
H12A H 0.0843 -0.1518 0.1076 0.017 Uiso 1 1 calc R
H12B H 0.1702 -0.2068 -0.0070 0.017 Uiso 1 1 calc R

loop_
_atom_site_aniso_label
_atom_site_aniso_U_11
_atom_site_aniso_U_22
_atom_site_aniso_U_33
_atom_site_aniso_U_23
_atom_site_aniso_U_13
_atom_site_aniso_U_12
O1 0.0104(4) 0.0133(4) 0.0111(4) 0.0017(3) 0.0021(3) 0.0021(3)
O2 0.0127(4) 0.0122(4) 0.0139(4) 0.0035(3) 0.0021(3) 0.0012(3)
C1 0.0159(5) 0.0199(6) 0.0229(6) 0.0051(5) 0.0029(4) 0.0086(4)
C2 0.0125(5) 0.0150(5) 0.0132(5) 0.0025(4) 0.0018(4) 0.0045(4)
C3 0.0122(5) 0.0160(5) 0.0173(5) 0.0024(4) 0.0014(4) 0.0024(4)
C4 0.0180(5) 0.0131(5) 0.0202(6) -0.0002(4) 0.0023(4) 0.0020(4)
C5 0.0175(5) 0.0134(5) 0.0214(6) 0.0011(4) 0.0041(4) 0.0060(4)
C6 0.0141(5) 0.0148(5) 0.0168(5) 0.0006(4) 0.0047(4) 0.0049(4)
C7 0.0117(5) 0.0109(5) 0.0116(5) 0.0019(4) 0.0030(4) 0.0025(4)
C8 0.0108(5) 0.0121(5) 0.0163(5) 0.0014(4) 0.0029(4) 0.0014(4)
C9 0.0123(5) 0.0119(5) 0.0132(5) 0.0022(4) 0.0008(4) 0.0038(4)
C10 0.0102(5) 0.0105(5) 0.0138(5) 0.0016(4) 0.0014(4) 0.0034(4)
C11 0.0103(5) 0.0126(5) 0.0165(5) 0.0014(4) 0.0016(4) 0.0042(4)
C12 0.0118(5) 0.0123(5) 0.0180(5) 0.0017(4) 0.0007(4) 0.0055(4)

loop_
_atom_type_symbol
_atom_type_description
_atom_type_scat_dispersion_real
_atom_type_scat_dispersion_imag
_atom_type_scat_source
C C 0.0033 0.0016 'International Tables Vol C Tables 4.2.6.8 and 6.1.1.4'
H H 0.0000 0.0000 'International Tables Vol C Tables 4.2.6.8 and 6.1.1.4'
O O 0.0106 0.0060 'International Tables Vol C Tables 4.2.6.8 and 6.1.1.4'

loop_
_geom_angle_atom_site_label_1
_geom_angle_atom_site_label_2
_geom_angle_atom_site_label_3
_geom_angle
_geom_angle_site_symmetry_1
_geom_angle_site_symmetry_3
C7 O1 C9 113.83(8) . .
C7 O2 C8 114.63(8) . .
C2 C1 H1A 109.5 . .
C2 C1 H1B 109.5 . .
H1A C1 H1B 109.5 . .
C2 C1 H1C 109.5 . .
H1A C1 H1C 109.5 . .
H1B C1 H1C 109.5 . .
C1 C2 C7 112.10(9) . .
C1 C2 C3 111.23(9) . .
C7 C2 C3 110.21(9) . .
C1 C2 H2 107.7 . .
C7 C2 H2 107.7 . .
C3 C2 H2 107.7 . .
C4 C3 C2 112.11(9) . .
C4 C3 H3A 109.2 . .
C2 C3 H3A 109.2 . .
C4 C3 H3B 109.2 . .
C2 C3 H3B 109.2 . .
H3A C3 H3B 107.9 . .
C3 C4 C5 110.88(9) . .
C3 C4 H4A 109.5 . .
C5 C4 H4A 109.5 . .
C3 C4 H4B 109.5 . .
C5 C4 H4B 109.5 . .
H4A C4 H4B 108.1 . .
C4 C5 C6 110.50(9) . .
C4 C5 H5A 109.5 . .
C6 C5 H5A 109.5 . .
C4 C5 H5B 109.5 . .
C6 C5 H5B 109.5 . .
H5A C5 H5B 108.1 . .
C5 C6 C7 110.97(9) . .
C5 C6 H6A 109.4 . .
C7 C6 H6A 109.4 . .
C5 C6 H6B 109.4 . .
C7 C6 H6B 109.4 . .
H6A C6 H6B 108.0 . .
O1 C7 O2 110.39(8) . .
O1 C7 C2 106.48(8) . .
O2 C7 C2 106.10(8) . .
O1 C7 C6 111.43(8) . .
O2 C7 C6 111.74(8) . .
C2 C7 C6 110.43(8) . .
O2 C8 C10 111.90(8) . .
O2 C8 H8A 109.2 . .
C10 C8 H8A 109.2 . .
O2 C8 H8B 109.2 . .
C10 C8 H8B 109.2 . .
H8A C8 H8B 107.9 . .
O1 C9 C10 111.55(8) . .
O1 C9 H9A 109.3 . .
C10 C9 H9A 109.3 . .
O1 C9 H9B 109.3 . .
C10 C9 H9B 109.3 . .
H9A C9 H9B 108.0 . .
C9 C10 C8 106.11(8) . .
C9 C10 C11 109.97(8) . .
C8 C10 C11 111.82(9) . .
C9 C10 C12 108.49(8) . 2
C8 C10 C12 110.55(8) . 2
C11 C10 C12 109.80(8) . 2
C12 C11 C10 113.08(8) . .
C12 C11 H11A 109.0 . .
C10 C11 H11A 109.0 . .
C12 C11 H11B 109.0 . .
C10 C11 H11B 109.0 . .
H11A C11 H11B 107.8 . .
C11 C12 C10 113.71(9) . 2
C11 C12 H12A 108.8 . .
C10 C12 H12A 108.8 2 .
C11 C12 H12B 108.8 . .
C10 C12 H12B 108.8 2 .
H12A C12 H12B 107.7 . .

loop_
_geom_bond_atom_site_label_1
_geom_bond_atom_site_label_2
_geom_bond_distance
_geom_bond_site_symmetry_2
O1 C7 1.4253(12) .
O1 C9 1.4317(12) .
O2 C7 1.4284(12) .
O2 C8 1.4338(12) .
C1 C2 1.5265(15) .
C1 H1A 0.9600 .
C1 H1B 0.9600 .
C1 H1C 0.9600 .
C2 C7 1.5323(14) .
C2 C3 1.5328(14) .
C2 H2 0.9800 .
C3 C4 1.5260(16) .
C3 H3A 0.9700 .
C3 H3B 0.9700 .
C4 C5 1.5282(15) .
C4 H4A 0.9700 .
C4 H4B 0.9700 .
C5 C6 1.5312(15) .
C5 H5A 0.9700 .
C5 H5B 0.9700 .
C6 C7 1.5339(14) .
C6 H6A 0.9700 .
C6 H6B 0.9700 .
C8 C10 1.5342(15) .
C8 H8A 0.9700 .
C8 H8B 0.9700 .
C9 C10 1.5279(14) .
C9 H9A 0.9700 .
C9 H9B 0.9700 .
C10 C11 1.5382(14) .
C10 C12 1.5385(14) 2
C11 C12 1.5310(14) .
C11 H11A 0.9700 .
C11 H11B 0.9700 .
C12 C10 1.5385(14) 2
C12 H12A 0.9700 .
C12 H12B 0.9700 .

loop_
_geom_torsion_atom_site_label_1
_geom_torsion_atom_site_label_2
_geom_torsion_atom_site_label_3
_geom_torsion_atom_site_label_4
_geom_torsion
_geom_torsion_site_symmetry_1
_geom_torsion_site_symmetry_4
C1 C2 C3 C4 -179.29(9) . .
C7 C2 C3 C4 55.74(12) . .
C2 C3 C4 C5 -55.55(12) . .
C3 C4 C5 C6 55.72(12) . .
C4 C5 C6 C7 -57.36(12) . .
C9 O1 C7 O2 55.38(10) . .
C9 O1 C7 C2 170.12(8) . .
C9 O1 C7 C6 -69.40(10) . .
C8 O2 C7 O1 -54.00(11) . .
C8 O2 C7 C2 -168.98(8) . .
C8 O2 C7 C6 70.60(11) . .
C1 C2 C7 O1 -59.71(11) . .
C3 C2 C7 O1 64.76(10) . .
C1 C2 C7 O2 57.91(11) . .
C3 C2 C7 O2 -177.62(8) . .
C1 C2 C7 C6 179.17(9) . .
C3 C2 C7 C6 -56.36(11) . .
C5 C6 C7 O1 -60.24(11) . .
C5 C6 C7 O2 175.74(8) . .
C5 C6 C7 C2 57.89(11) . .
C7 O2 C8 C10 55.15(11) . .
C7 O1 C9 C10 -58.21(11) . .
O1 C9 C10 C8 54.24(10) . .
O1 C9 C10 C11 -66.86(11) . .
O1 C9 C10 C12 173.04(8) . 2
O2 C8 C10 C9 -52.71(11) . .
O2 C8 C10 C11 67.19(11) . .
O2 C8 C10 C12 -170.15(8) . 2
C9 C10 C11 C12 -171.14(9) . .
C8 C10 C11 C12 71.25(11) . .
C12 C10 C11 C12 -51.84(13) 2 .
C10 C11 C12 C10 53.90(13) . 2
